data_2008125
loop_
_publ_author_name
'Kennedy, Alan R.'
'Skellern, Graham G.'
'Pfirrmann, Rolf W.'
'Smail, Gordon A.'
'Shankland, Norman'
'Florence, Alastair J.'

_publ_section_title
;
 Two new compounds by reaction of taurolidine with methylene glycol
;
_journal_issue 2
_journal_name_full 'Acta Crystallographica Section C'
_journal_page_first 232
_journal_page_last 234
_journal_paper_doi 10.1107/S0108270198008415
_journal_volume 55
_journal_year 1999
_chemical_formula_moiety 'C5 H10 N2 O3 S'
_chemical_formula_sum 'C5 H10 N2 O3 S'
_chemical_formula_weight 178.21
_space_group_IT_number 14
_symmetry_cell_setting monoclinic
_symmetry_space_group_name_Hall '-P 2ybc'
_symmetry_space_group_name_H-M 'P 1 21/c 1'
_cell_angle_alpha 90
_cell_angle_beta 102.140(10)
_cell_angle_gamma 90
_cell_formula_units_Z 4
_cell_length_a 9.088(2)
_cell_length_b 8.108(2)
_cell_length_c 10.505(2)
_cell_measurement_reflns_used 25
_cell_measurement_temperature 295
_cell_measurement_theta_max 18.2
_cell_measurement_theta_min 11.1
_cell_volume 756.8(3)
_computing_cell_refinement 'MSC/AFC Diffractometer Control Software'
_computing_data_collection
;
MSC/AFC Diffractometer Control Software
(Molecular Structure Corporation, 1985)
;
_computing_data_reduction 'TEXSAN (Molecular Structure Corporation, 1993)'
_computing_publication_material TEXSAN
_computing_structure_refinement TEXSAN
_computing_structure_solution 'SIR (Burla et al., 1989)'
_diffrn_ambient_temperature 295
_diffrn_measurement_device 'Rigaku AFC-7S'
_diffrn_measurement_method \w/2\q
_diffrn_radiation_monochromator graphite
_diffrn_radiation_source 'X-ray tube'
_diffrn_radiation_type MoK\a
_diffrn_radiation_wavelength 0.71069
_diffrn_reflns_av_R_equivalents 0.019
_diffrn_reflns_limit_h_max 12
_diffrn_reflns_limit_h_min 0
_diffrn_reflns_limit_k_max 11
_diffrn_reflns_limit_k_min 0
_diffrn_reflns_limit_l_max 14
_diffrn_reflns_limit_l_min -14
_diffrn_reflns_number 2496
_diffrn_reflns_theta_max 30.01
_diffrn_reflns_theta_min 2.50
_diffrn_standards_decay_% 4.60
_diffrn_standards_interval_count 150
_diffrn_standards_number 3
_exptl_absorpt_coefficient_mu 0.387
_exptl_absorpt_correction_T_max 0.981
_exptl_absorpt_correction_T_min 0.910
_exptl_absorpt_correction_type '\y scan'
_exptl_absorpt_process_details '(North et al., 1968)'
_exptl_crystal_colour colourless
_exptl_crystal_density_diffrn 1.564
_exptl_crystal_density_method 'not measured'
_exptl_crystal_description plate
_exptl_crystal_F_000 376.00
_exptl_crystal_size_max 0.55
_exptl_crystal_size_mid 0.30
_exptl_crystal_size_min 0.05
_refine_diff_density_max 0.27
_refine_diff_density_min -0.42
_refine_ls_extinction_coef 1.6E-6(4)
_refine_ls_extinction_method 'Zachariasen (1968) type 2, Gaussian isotropic'
_refine_ls_goodness_of_fit_obs 1.578
_refine_ls_hydrogen_treatment refall
_refine_ls_matrix_type full
_refine_ls_number_constraints 0
_refine_ls_number_parameters 141
_refine_ls_number_reflns 1396
_refine_ls_number_restraints 0
_refine_ls_R_factor_all 0.111
_refine_ls_R_factor_obs 0.048
_refine_ls_shift/esd_max <0.001
_refine_ls_structure_factor_coef F
_refine_ls_weighting_details 'w = 1/\s^2^(F)'
_refine_ls_weighting_scheme calc
_refine_ls_wR_factor_all 0.058
_refine_ls_wR_factor_obs 0.051
_reflns_number_observed 1396
_reflns_number_total 2213
_reflns_observed_criterion I>1.2\s(I)
_cod_data_source_file bm1255.cif
_cod_data_source_block IV
_cod_depositor_comments
;
The following automatic conversions were performed:

'_refine_ls_weighting_scheme' value 'w = 1/\s^2^(F)' was changed to
'calc'. New tag '_refine_ls_weighting_details' was created. The value
of the new tag was set to 'w = 1/\s^2^(F)'.

Automatic conversion script
Id: cif_fix_values 3143 2015-03-26 13:38:13Z robertas 
;
_cod_original_cell_volume 756.8(2)
_cod_original_sg_symbol_H-M 'P 21/c'
_cod_database_code 2008125

loop_
_symmetry_equiv_pos_as_xyz
'  +x,  +y,  +z'
'  -x,1/2+y,1/2-z'
'  -x,  -y,  -z'
'  +x,1/2-y,1/2+z'

loop_
_atom_site_aniso_label
_atom_site_aniso_U_11
_atom_site_aniso_U_22
_atom_site_aniso_U_33
_atom_site_aniso_U_12
_atom_site_aniso_U_13
_atom_site_aniso_U_23
S1 0.0496(4) 0.0332(3) 0.0430(3) -0.0042(3) 0.0139(3) -0.0066(3)
O1 0.0660(10) 0.0680(10) 0.0490(10) -0.0220(10) 0.0130(10) -0.0249(10)
O2 0.0840(10) 0.0344(10) 0.0810(10) 0.0110(10) 0.0280(10) 0.0072(10)
O3 0.0620(10) 0.0424(10) 0.0480(10) 0.0066(9) 0.0050(9) 0.0090(8)
N1 0.0410(10) 0.0420(10) 0.0420(10) 0.0009(9) 0.0134(9) -0.0017(9)
N2 0.0370(10) 0.0420(10) 0.0410(10) -0.0063(10) 0.0037(9) -0.0040(9)
C1 0.058(2) 0.056(2) 0.0390(10) -0.0070(10) 0.0120(10) 0.0060(10)
C2 0.056(2) 0.0350(10) 0.060(2) -0.0070(10) 0.0120(10) 0.0000(10)
C3 0.0450(10) 0.0450(10) 0.0340(10) -0.0060(10) 0.0060(10) -0.0050(10)
C4 0.0390(10) 0.0390(10) 0.0400(10) -0.0060(10) 0.0100(10) -0.0030(10)
C5 0.0320(10) 0.052(2) 0.051(2) -0.0020(10) 0.0080(10) 0.0030(10)

loop_
_atom_site_label
_atom_site_fract_x
_atom_site_fract_y
_atom_site_fract_z
_atom_site_U_iso_or_equiv
_atom_site_thermal_displace_type
_atom_site_calc_flag
_atom_site_calc_attached_atom
S1 0.69213(8) -0.21089(8) 0.24027(6) 0.0413 Uani ? ?
O1 0.5832(2) -0.2447(3) 0.1237(2) 0.0606 Uani ? ?
O2 0.7708(3) -0.3458(2) 0.3114(2) 0.0649 Uani ? ?
O3 0.6880(2) 0.1665(2) 0.1739(2) 0.0515 Uani ? ?
N1 0.8222(2) -0.0896(3) 0.2011(2) 0.0407 Uani ? ?
N2 0.8397(2) 0.0956(3) 0.3840(2) 0.0408 Uani ? ?
C1 0.7649(4) 0.0474(4) 0.1139(3) 0.0508 Uani ? ?
C2 0.7804(4) 0.2242(3) 0.2936(3) 0.0503 Uani ? ?
C3 0.7286(3) 0.0092(4) 0.4410(2) 0.0419 Uani ? ?
C4 0.6092(3) -0.0896(3) 0.3460(2) 0.0390 Uani ? ?
C5 0.9214(3) -0.0198(4) 0.3199(3) 0.0454 Uani ? ?
H1 0.699(3) 0.007(3) 0.046(3) 0.047(8) Uiso ? ?
H2 0.855(3) 0.092(4) 0.090(3) 0.063(9) Uiso ? ?
H3 0.864(4) 0.284(4) 0.275(3) 0.065(9) Uiso ? ?
H4 0.719(4) 0.298(4) 0.335(3) 0.066(9) Uiso ? ?
H5 0.678(3) 0.088(4) 0.483(3) 0.073(10) Uiso ? ?
H6 0.779(3) -0.059(4) 0.504(3) 0.058(9) Uiso ? ?
H7 0.544(3) -0.019(3) 0.293(2) 0.044(7) Uiso ? ?
H8 0.562(3) -0.170(4) 0.391(3) 0.062(9) Uiso ? ?
H9 1.002(3) 0.041(3) 0.290(3) 0.057(8) Uiso ? ?
H10 0.954(3) -0.107(4) 0.375(3) 0.049(8) Uiso ? ?

loop_
_atom_type_symbol
_atom_type_scat_dispersion_real
_atom_type_scat_dispersion_imag
_atom_type_scat_source
C 0.003 0.002 'International Tables'
H 0.000 0.000 'International Tables'
N 0.006 0.003 'International Tables'
O 0.011 0.006 'International Tables'
S 0.125 0.123 'International Tables'

loop_
_geom_angle_atom_site_label_1
_geom_angle_atom_site_label_2
_geom_angle_atom_site_label_3
_geom_angle
_geom_angle_publ_flag
O1 S1 O2 118.80(10) yes
O1 S1 N1 107.70(10) yes
O1 S1 C4 109.60(10) yes
O2 S1 N1 106.20(10) yes
O2 S1 C4 109.30(10) yes
N1 S1 C4 104.30(10) yes
C1 O3 C2 111.1(2) no
S1 N1 C1 115.3(2) no
S1 N1 C5 110.8(2) no
C1 N1 C5 108.0(2) no
C2 N2 C3 115.1(2) no
C2 N2 C5 108.7(2) no
C3 N2 C5 110.4(2) no
O3 C1 N1 112.5(2) no
O3 C1 H1 107.0(10) no
O3 C1 H2 112.0(10) no
N1 C1 H1 108.0(10) no
N1 C1 H2 103.0(10) no
H1 C1 H2 113(2) no
O3 C2 N2 114.3(2) no
O3 C2 H3 109.0(10) no
O3 C2 H4 107.0(10) no
N2 C2 H3 107.0(10) no
N2 C2 H4 108.0(10) no
H3 C2 H4 109(2) no
N2 C3 C4 116.1(2) no
N2 C3 H5 108.0(10) no
N2 C3 H6 107.0(10) no
C4 C3 H5 107.0(10) no
C4 C3 H6 109.0(10) no
H5 C3 H6 107(2) no
S1 C4 C3 111.3(2) no
S1 C4 H7 105.0(10) no
S1 C4 H8 103.0(10) no
C3 C4 H7 109.0(10) no
C3 C4 H8 111.0(10) no
H7 C4 H8 115(2) no
N1 C5 N2 110.9(2) no
N1 C5 H9 106.0(10) no
N1 C5 H10 106.0(10) no
N2 C5 H9 108.0(10) no
N2 C5 H10 109.0(10) no
H9 C5 H10 114(2) no

loop_
_geom_bond_atom_site_label_1
_geom_bond_atom_site_label_2
_geom_bond_site_symmetry_1
_geom_bond_site_symmetry_2
_geom_bond_distance
_geom_bond_publ_flag
S1 O1 ? ? 1.430(2) yes
S1 O2 ? ? 1.429(2) yes
S1 N1 ? ? 1.655(2) yes
S1 C4 ? ? 1.766(3) yes
O3 C1 ? ? 1.416(4) no
O3 C2 ? ? 1.436(3) no
N1 C1 ? ? 1.464(4) no
N1 C5 ? ? 1.489(3) no
N2 C2 ? ? 1.437(3) no
N2 C3 ? ? 1.457(3) no
N2 C5 ? ? 1.446(3) no
C1 H1 ? ? 0.89(3) no
C1 H2 ? ? 0.97(3) no
C2 H3 ? ? 0.96(3) no
C2 H4 ? ? 0.98(3) no
C3 C4 ? ? 1.536(3) no
C3 H5 ? ? 0.94(3) no
C3 H6 ? ? 0.91(3) no
C4 H7 ? ? 0.92(2) no
C4 H8 ? ? 0.96(3) no
C5 H9 ? ? 0.99(3) no
C5 H10 ? ? 0.92(3) no

loop_
_geom_hbond_atom_site_label_D
_geom_hbond_atom_site_label_H
_geom_hbond_atom_site_label_A
_geom_hbond_site_symmetry_A
_geom_hbond_distance_DH
_geom_hbond_distance_HA
_geom_hbond_distance_DA
_geom_hbond_angle_DHA
C4 H8 O3 2_645 0.96(3) 2.59(3) 3.318(3) 133(2)
C4 H8 O1 4_545 0.96(3) 2.51(3) 3.265(3) 136(2)
